data_7113774
loop_
_publ_author_name
'Ferlay, Sylvie'
'Holakovsky, Roman'
'Hosseini, Mir Wais'
'Planeix, Jean-Marc'
'Kyritsakas, Nathalie'

_publ_section_title
;
 Charge assisted chiral hybrid H-bonded molecular networks
;
_journal_coden_ASTM CHCOFS
_journal_issue 11
_journal_name_full
;
 Chemical Communications (Cambridge, United Kingdom)
;
_journal_page_first 1224
_journal_page_last 1225
_journal_paper_doi 10.1039/b301467n
_journal_year 2003
_chemical_formula_moiety 'C19 H30 Fe N10 O6'
_chemical_formula_sum 'C19 H30 Fe N10 O6'
_chemical_formula_weight 550.36
_space_group_IT_number 2
_symmetry_cell_setting triclinic
_symmetry_space_group_name_Hall '-P 1'
_symmetry_space_group_name_H-M 'P -1'
_cell_angle_alpha 84.574(5)
_cell_angle_beta 79.961(5)
_cell_angle_gamma 77.478(5)
_cell_formula_units_Z 2
_cell_length_a 6.6651(1)
_cell_length_b 14.2444(3)
_cell_length_c 14.5059(4)
_cell_measurement_reflns_used 10614
_cell_measurement_temperature 173
_cell_measurement_theta_max 29.1
_cell_measurement_theta_min 1.4
_cell_volume 1321.54(6)
_computing_publication_material CIFGEN_IN_OpenMoleN_(_1997)
_computing_structure_refinement LSFM_OpenMoleN_(_1997)
_computing_structure_solution Direct_methods_(SIR,_Burla_et_al.,_1989)
_diffrn_ambient_temperature 173
_diffrn_measurement_details
;
10614 reflections were collected using program Collect
("Collect" Data collection software, Nonius B.V., 1998)
The conditions were as follow : crystal to detector distance =  36. mm.
Scan angle =  2.0 deg 1 scans of   40 sec per frame.
Data collection was divided into  2 set(s)
with the following starting angles and number of frames :

Set 1 Theta =    7.80 Omega =    0.00 Kappa =    0.00   91 frames
Set 2 Theta =   -4.30 Kappa = -166.00 Phi   =    0.00   24 frames
Friedel pairs were averaged. Internal R = 0.04
;
_diffrn_measurement_device_type KappaCCD
_diffrn_measurement_method '\p scans'
_diffrn_radiation_monochromator graphite
_diffrn_radiation_type Mo-K\a
_diffrn_radiation_wavelength 0.71073
_diffrn_reflns_av_R_equivalents 0.040
_diffrn_reflns_av_sigmaI/netI 0.333
_diffrn_reflns_limit_h_max 9
_diffrn_reflns_limit_h_min -9
_diffrn_reflns_limit_k_max 19
_diffrn_reflns_limit_k_min -19
_diffrn_reflns_limit_l_max 19
_diffrn_reflns_limit_l_min -19
_diffrn_reflns_number 10614
_diffrn_reflns_theta_max 29.11
_diffrn_reflns_theta_min 2.5
_diffrn_source xray_tube
_diffrn_standards_decay_% 0
_exptl_absorpt_coefficient_mu 0.623
_exptl_absorpt_correction_T_max 1.0000
_exptl_absorpt_correction_T_min 0.8970
_exptl_absorpt_correction_type refdelf_(Walker_&_Stuart,_1983)
_exptl_crystal_colour yellow
_exptl_crystal_density_diffrn 1.38
_exptl_crystal_density_method none
_exptl_crystal_description prism
_exptl_crystal_F_000 576
_exptl_crystal_size_max 0.15
_exptl_crystal_size_mid 0.15
_exptl_crystal_size_min 0.12
_refine_diff_density_max 0.657
_refine_diff_density_min -0.165
_refine_ls_extinction_method none
_refine_ls_goodness_of_fit_all 4.354
_refine_ls_goodness_of_fit_ref 1.038
_refine_ls_hydrogen_treatment noref
_refine_ls_matrix_type full
_refine_ls_number_constraints 0
_refine_ls_number_parameters 325
_refine_ls_number_reflns 3095
_refine_ls_number_restraints 0
_refine_ls_R_factor_all 0.129
_refine_ls_R_factor_gt 0.047
_refine_ls_shift/esd_mean 0.000
_refine_ls_shift/su_max 0.005
_refine_ls_structure_factor_coef F
_refine_ls_weighting_scheme sigma
_refine_ls_wR_factor_all 0.209
_refine_ls_wR_factor_ref 0.062
_reflns_number_gt 3095
_reflns_number_total 6980
_reflns_threshold_expression >3.0\s(I)
_cod_duplicate_entry 7103666
_cod_data_source_file b301467n.txt
_cod_data_source_block st1079
_cod_original_cell_volume 1321.54(5)
_cod_original_sg_symbol_H-M P-1
_cod_database_code 7113774

loop_
_symmetry_equiv_pos_as_xyz
x,y,z
-x,-y,-z

loop_
_atom_site_label
_atom_site_fract_x
_atom_site_fract_y
_atom_site_fract_z
_atom_site_U_iso_or_equiv
_atom_site_adp_type
_atom_site_calc_flag
_atom_site_calc_attached_atom
_atom_site_type_symbol
FE 1.65129(8) -0.13288(4) 0.86400(4) 0.0218(2) Uani ? ? Fe
N1 1.7740(4) -0.0752(2) 0.9233(2) 0.028(2) Uani ? ? N
O1 1.8677(4) -0.0385(2) 0.9611(2) 0.054(2) Uani ? ? O
C1 1.4458(6) -0.0242(3) 0.8284(3) 0.028(2) Uani ? ? C
N2 1.3210(5) 0.0381(2) 0.8037(2) 0.036(2) Uani ? ? N
C2 1.8299(5) -0.1140(2) 0.7464(3) 0.027(2) Uani ? ? C
N3 1.9355(5) -0.1049(2) 0.6760(2) 0.035(2) Uani ? ? N
C3 1.5266(5) -0.2043(3) 0.7909(3) 0.024(2) Uani ? ? C
N4 1.4600(5) -0.2492(2) 0.7453(3) 0.037(2) Uani ? ? N
C4 1.8322(5) -0.2556(2) 0.8840(3) 0.024(2) Uani ? ? C
N5 1.9387(4) -0.3302(2) 0.8922(2) 0.032(2) Uani ? ? N
C5 1.4499(5) -0.1637(2) 0.9694(3) 0.025(2) Uani ? ? C
N6 1.3293(5) -0.1833(2) 1.0318(3) 0.037(2) Uani ? ? N
C6 2.3076(5) -0.4551(2) 1.0456(3) 0.025(2) Uani ? ? C
C7 2.3934(5) -0.4145(3) 0.9619(3) 0.025(2) Uani ? ? C
C8 2.4153(5) -0.5408(3) 1.0844(3) 0.028(2) Uani ? ? C
C9 2.0997(5) -0.4090(3) 1.0953(3) 0.030(2) Uani ? ? C
N7 1.9674(5) -0.4640(2) 1.1299(3) 0.038(2) Uani ? ? N
C10 1.7616(7) -0.4244(3) 1.1798(4) 0.064(3) Uani ? ? C
C11 1.6988(8) -0.3280(4) 1.1581(5) 0.072(4) Uani ? ? C
C12 1.8450(6) -0.2640(3) 1.1406(3) 0.042(2) Uani ? ? C
N8 2.0536(4) -0.3151(2) 1.1016(2) 0.031(2) Uani ? ? N
C13 1.6939(5) -0.0517(2) 1.4626(3) 0.022(2) Uani ? ? C
C14 1.6126(5) 0.0359(3) 1.4193(3) 0.024(2) Uani ? ? C
C15 1.5801(5) -0.0879(2) 1.5431(3) 0.022(2) Uani ? ? C
C16 1.9009(5) -0.1079(2) 1.4237(3) 0.022(2) Uani ? ? C
N9 2.0273(4) -0.1505(2) 1.4827(2) 0.023(2) Uani ? ? N
C17 2.2327(5) -0.2078(3) 1.4498(3) 0.029(2) Uani ? ? C
C18 2.3191(6) -0.1646(3) 1.3564(3) 0.032(2) Uani ? ? C
C19 2.1656(6) -0.1589(3) 1.2891(3) 0.034(2) Uani ? ? C
N10 1.9562(4) -0.1141(2) 1.3328(2) 0.024(2) Uani ? ? N
O2 1.8339(4) -0.3621(2) 0.6293(2) 0.053(2) Uani ? ? O
O3 2.1858(5) -0.4386(2) 1.3338(2) 0.059(2) Uani ? ? O
O4 1.8088(4) -0.3416(2) 1.4342(2) 0.055(2) Uani ? ? O
O5 2.5527(5) -0.4696(2) 1.4081(2) 0.060(2) Uani ? ? O
O6 1.7855(5) -0.6391(2) 1.3222(4) 0.087(2) Uani ? ? O
H1 2.3209 -0.3557 0.9361 0.0335 Uiso calc C7 H
H2 2.3573 -0.5684 1.1425 0.0352 Uiso calc C8 H
H3 1.7644 -0.4338 1.2453 0.0981 Uiso calc C10 H
H4 1.6644 -0.4575 1.1637 0.0981 Uiso calc C10 H
H5 1.5959 -0.3035 1.2088 0.1253 Uiso calc C11 H
H6 1.6371 -0.3230 1.1030 0.1253 Uiso calc C11 H
H7 1.8513 -0.2385 1.1980 0.0606 Uiso calc C12 H
H8 1.7986 -0.2129 1.0975 0.0606 Uiso calc C12 H
H9 1.6889 0.0602 1.3640 0.0311 Uiso calc C14 H
H10 1.6352 -0.1484 1.5721 0.0287 Uiso calc C15 H
H11 2.2215 -0.2721 1.4431 0.0387 Uiso calc C17 H
H12 2.3229 -0.2078 1.4938 0.0387 Uiso calc C17 H
H13 2.4486 -0.2039 1.3324 0.0449 Uiso calc C18 H
H14 2.3387 -0.1018 1.3638 0.0449 Uiso calc C18 H
H15 2.1654 -0.2220 1.2731 0.0467 Uiso calc C19 H
H16 2.2060 -0.1215 1.2339 0.0467 Uiso calc C19 H
H17 2.0066 -0.5314 1.1224 0.0548 Uiso calc N7 H
H18 2.1590 -0.2791 1.0801 0.0432 Uiso calc N8 H
H19 1.9835 -0.1437 1.5481 0.0315 Uiso calc N9 H
H20 1.8552 -0.0881 1.2934 0.0322 Uiso calc N10 H

loop_
_atom_site_aniso_label
_atom_site_aniso_U_11
_atom_site_aniso_U_22
_atom_site_aniso_U_33
_atom_site_aniso_U_12
_atom_site_aniso_U_13
_atom_site_aniso_U_23
_atom_site_aniso_type_symbol
FE 0.0238(2) 0.0206(2) 0.0212(3) -0.0039(2) -0.0057(2) -0.0019(2) Fe
N1 0.032(2) 0.023(2) 0.030(2) -0.004(1) -0.008(1) -0.004(1) N
O1 0.054(1) 0.049(2) 0.060(2) -0.017(1) -0.025(1) -0.015(1) O
C1 0.036(2) 0.026(2) 0.022(2) -0.008(1) -0.006(2) -0.002(2) C
N2 0.047(2) 0.030(2) 0.035(2) 0.005(1) -0.013(2) -0.005(2) N
C2 0.027(2) 0.027(2) 0.026(2) -0.008(1) -0.009(1) -0.003(2) C
N3 0.034(2) 0.048(2) 0.027(2) -0.013(1) -0.005(1) -0.003(2) N
C3 0.021(2) 0.026(2) 0.024(2) -0.001(1) -0.004(2) 0.002(2) C
N4 0.032(2) 0.037(2) 0.044(2) -0.009(1) -0.010(1) -0.009(2) N
C4 0.022(2) 0.025(2) 0.025(2) -0.008(1) -0.005(2) -0.003(2) C
N5 0.026(1) 0.029(2) 0.043(2) -0.004(1) -0.009(1) -0.004(2) N
C5 0.027(2) 0.022(2) 0.028(2) 0.001(1) -0.005(2) -0.002(2) C
N6 0.040(2) 0.033(2) 0.037(2) -0.002(2) 0.001(2) -0.002(2) N
C6 0.021(2) 0.023(2) 0.032(2) -0.002(1) -0.005(2) -0.009(2) C
C7 0.020(2) 0.024(2) 0.032(2) 0.000(1) -0.007(2) -0.004(2) C
C8 0.024(2) 0.027(2) 0.033(2) -0.007(1) -0.006(2) -0.005(2) C
C9 0.022(2) 0.035(2) 0.035(2) -0.002(1) -0.009(2) -0.016(2) C
N7 0.021(1) 0.035(2) 0.072(2) -0.007(1) 0.005(2) -0.031(2) N
C10 0.032(2) 0.064(2) 0.131(4) -0.016(2) 0.025(3) -0.066(3) C
C11 0.048(3) 0.054(3) 0.143(6) 0.017(3) 0.048(4) 0.034(4) C
C12 0.026(2) 0.043(2) 0.068(3) 0.012(2) -0.010(2) -0.031(2) C
N8 0.024(1) 0.025(2) 0.050(2) 0.001(1) -0.003(2) -0.015(2) N
C13 0.018(2) 0.024(2) 0.024(2) -0.005(1) -0.005(1) -0.004(2) C
C14 0.022(2) 0.027(2) 0.022(2) -0.009(1) -0.001(2) 0.002(2) C
C15 0.022(2) 0.020(2) 0.025(2) -0.004(1) -0.006(1) 0.001(2) C
C16 0.022(2) 0.021(2) 0.023(2) -0.006(1) -0.004(1) -0.001(2) C
N9 0.019(1) 0.032(2) 0.020(2) -0.000(1) -0.001(1) -0.004(1) N
C17 0.022(2) 0.030(2) 0.037(2) 0.002(2) -0.010(2) -0.006(2) C
C18 0.022(2) 0.039(2) 0.039(3) -0.000(2) -0.001(2) -0.007(2) C
C19 0.031(2) 0.044(2) 0.029(2) -0.004(2) 0.003(2) -0.007(2) C
N10 0.019(1) 0.029(2) 0.025(2) -0.001(1) -0.004(1) -0.003(1) N
O2 0.046(2) 0.053(2) 0.061(2) -0.004(1) -0.013(1) -0.022(2) O
O3 0.053(2) 0.065(2) 0.058(2) -0.010(1) -0.016(2) -0.007(2) O
O4 0.052(2) 0.050(2) 0.065(2) -0.013(1) -0.004(2) -0.010(2) O
O5 0.056(2) 0.055(2) 0.070(2) -0.020(1) -0.021(2) -0.004(2) O
O6 0.056(2) 0.052(2) 0.224(4) -0.010(1) -0.057(2) -0.029(2) O

loop_
_atom_type_symbol
_atom_type_scat_dispersion_real
_atom_type_scat_dispersion_imag
_atom_type_scat_source
C 0.002 0.002 International_Tables_Vol_IV_Table_2.3.1
H 0.000 0.000 International_Tables_Vol_IV_Table_2.3.1
Fe 0.301 0.845 International_Tables_Vol_IV_Table_2.3.1
N 0.004 0.003 International_Tables_Vol_IV_Table_2.3.1
O 0.008 0.006 International_Tables_Vol_IV_Table_2.3.1

loop_
_geom_angle_atom_site_label_1
_geom_angle_atom_site_label_2
_geom_angle_atom_site_label_3
_geom_angle
N1 FE C1 98.2(2)
N1 FE C2 93.4(2)
N1 FE C3 176.1(2)
N1 FE C4 93.5(2)
N1 FE C5 96.4(2)
C1 FE C2 89.6(2)
C1 FE C3 84.5(2)
C1 FE C4 168.3(2)
C1 FE C5 89.2(2)
C2 FE C3 83.9(2)
C2 FE C4 88.7(2)
C2 FE C5 170.2(2)
C3 FE C4 83.8(2)
C3 FE C5 86.3(2)
C4 FE C5 90.4(2)
FE N1 O1 176.2(3)
FE C1 N2 176.6(4)
FE C2 N3 178.4(4)
FE C3 N4 177.1(4)
FE C4 N5 176.9(4)
FE C5 N6 179.0(4)
C7 C6 C8 120.0(4)
C7 C6 C9 120.8(4)
C8 C6 C9 119.2(4)
C6 C9 N7 118.3(4)
C6 C9 N8 119.4(4)
N7 C9 N8 122.3(4)
C9 N7 C10 121.5(4)
N7 C10 C11 112.5(5)
C10 C11 C12 121.4(5)
C11 C12 N8 111.2(4)
C9 N8 C12 122.1(4)
C14 C13 C15 120.0(4)
C14 C13 C16 120.5(4)
C15 C13 C16 119.5(3)
C13 C16 N9 118.4(4)
C13 C16 N10 120.3(3)
N9 C16 N10 121.3(4)
C16 N9 C17 121.5(3)
N9 C17 C18 109.0(3)
C17 C18 C19 108.7(3)
C18 C19 N10 110.1(3)
C16 N10 C19 123.3(3)

loop_
_geom_bond_atom_site_label_1
_geom_bond_atom_site_label_2
_geom_bond_distance
FE N1 1.660(3)
FE C1 1.927(4)
FE C2 1.934(5)
FE C3 1.931(4)
FE C4 1.926(4)
FE C5 1.935(5)
N1 O1 1.131(4)
C1 N2 1.153(5)
C2 N3 1.149(5)
C3 N4 1.162(5)
C4 N5 1.151(5)
C5 N6 1.157(5)
C6 C7 1.380(6)
C6 C8 1.398(6)
C6 C9 1.489(6)
C9 N7 1.310(5)
C9 N8 1.314(5)
N7 C10 1.455(6)
C10 C11 1.369(8)
C11 C12 1.449(8)
C12 N8 1.466(5)
C13 C14 1.387(5)
C13 C15 1.396(5)
C13 C16 1.482(5)
C16 N9 1.319(5)
C16 N10 1.312(5)
N9 C17 1.460(5)
C17 C18 1.507(6)
C18 C19 1.518(6)
C19 N10 1.463(5)
